data_4077766
loop_
_publ_author_name
'Lei, Xinjian'
'Bandyopadhyay, Ananda K.'
'Shang, Maoyu'
'Fehlner, Thomas P.'

_publ_section_title
;
 Novel Iridaboranes from the Reactions of Cp*2Ir2HxCl4-x,x= 0&#x2212;2,
 with LiBH4. Existence of a Concurrent Reaction Channel in the Conversion
 of Metal Chlorides to Metal Hydrides
;
_journal_issue 12
_journal_name_full Organometallics
_journal_page_first 2294
_journal_paper_doi 10.1021/om990091c
_journal_volume 18
_journal_year 1999
_chemical_formula_sum 'C20 H38 B2 Ir2'
_chemical_formula_weight 684.52
_chemical_name_systematic
;

{(C5Me5Ir)2H3B2H5

;
_space_group_IT_number 2
_symmetry_cell_setting triclinic
_symmetry_space_group_name_Hall '-P 1'
_symmetry_space_group_name_H-M 'P -1'
_atom_sites_solution_hydrogens mixed
_atom_sites_solution_primary direct
_atom_sites_solution_secondary difmap
_audit_creation_method SHELXL
_cell_angle_alpha 107.113(13)
_cell_angle_beta 92.554(12)
_cell_angle_gamma 111.67(2)
_cell_formula_units_Z 2
_cell_length_a 8.551(2)
_cell_length_b 10.306(2)
_cell_length_c 14.884(2)
_cell_measurement_reflns_used 25
_cell_measurement_temperature 293(2)
_cell_measurement_theta_max 16
_cell_measurement_theta_min 15
_cell_volume 1147.5(4)
_computing_cell_refinement 'CAD4-ARGUS (Enraf-Nonius, 1994)'
_computing_data_collection 'CAD4-ARGUS (Enraf-Nonius, 1994)'
_computing_data_reduction
;

Chi90s (Boyle, 1997), Xcad4 (Harms, 1997),

SHELXTL-v5 (Siemens, 1994)

;
_computing_molecular_graphics 'ORTEP-III for Windows (Farrugia, 1997)'
_computing_publication_material 'SHELXTL-v5 (Siemens, 1994)'
_computing_structure_refinement 'SHELXL-93 (Sheldrick, 1993)'
_computing_structure_solution 'SHELXS-86 (Sheldrick, 1990)'
_diffrn_ambient_temperature 293(2)
_diffrn_measurement_device 'Enraf-Nonius CAD4'
_diffrn_measurement_method \w
_diffrn_radiation_monochromator graphite
_diffrn_radiation_source 'fine-focus sealed tube'
_diffrn_radiation_type MoK\a
_diffrn_radiation_wavelength 0.71073
_diffrn_reflns_av_R_equivalents 0.0000
_diffrn_reflns_av_sigmaI/netI 0.0289
_diffrn_reflns_limit_h_max 10
_diffrn_reflns_limit_h_min 0
_diffrn_reflns_limit_k_max 11
_diffrn_reflns_limit_k_min -12
_diffrn_reflns_limit_l_max 17
_diffrn_reflns_limit_l_min -17
_diffrn_reflns_number 4006
_diffrn_reflns_theta_max 25.01
_diffrn_reflns_theta_min 2.24
_diffrn_standards_decay_% '0.7711 - 1.0002'
_diffrn_standards_interval_count 200
_diffrn_standards_interval_time 120
_diffrn_standards_number 3
_exptl_absorpt_coefficient_mu 11.585
_exptl_absorpt_correction_T_max 0.63256
_exptl_absorpt_correction_T_min 0.49376
_exptl_absorpt_correction_type empirical
_exptl_crystal_colour Brown
_exptl_crystal_density_diffrn 1.981
_exptl_crystal_density_meas ?
_exptl_crystal_density_method 'not measured'
_exptl_crystal_description Block-like
_exptl_crystal_F_000 644
_exptl_crystal_size_max 0.35
_exptl_crystal_size_mid 0.18
_exptl_crystal_size_min 0.18
_refine_diff_density_max 1.743
_refine_diff_density_min -2.196
_refine_diff_density_rms 0.164
_refine_ls_extinction_method none
_refine_ls_goodness_of_fit_all 1.058
_refine_ls_goodness_of_fit_obs 1.134
_refine_ls_hydrogen_treatment
;

B-H terminal hydrogen atoms and Hydride were located from the difmap

and refined isotropically with bond length constraint,

others idealized with riding models.

;
_refine_ls_matrix_type full
_refine_ls_number_parameters 241
_refine_ls_number_reflns 4006
_refine_ls_number_restraints 10
_refine_ls_restrained_S_all 1.058
_refine_ls_restrained_S_obs 1.133
_refine_ls_R_factor_all 0.0503
_refine_ls_R_factor_obs 0.0389
_refine_ls_shift/esd_max -0.001
_refine_ls_shift/esd_mean 0.000
_refine_ls_structure_factor_coef Fsqd
_refine_ls_weighting_details 'w=1/[\s^2^(Fo^2^)+(0.0636P)^2^+0.5468P] where P=(Fo^2^+2Fc^2^)/3'
_refine_ls_weighting_scheme calc
_refine_ls_wR_factor_all 0.1013
_refine_ls_wR_factor_obs 0.0963
_reflns_number_observed 3201
_reflns_number_total 4006
_reflns_observed_criterion >2sigma(I)
_cod_data_source_file om990091c.cif
_cod_data_source_block fe0901
_cod_depositor_comments
;
The following automatic conversions were performed:

'_exptl_absorpt_correction_type' value 'Empirical' changed to
'empirical' according to
/home/saulius/struct/CIF-dictionaries/cif_core.dic dictionary named
'cif_core.dic' version 2.4.2 from 2011-04-26.

Automatic conversion script
Id: cif_fix_values 1715 2011-07-08 13:25:40Z adriana 

The following automatic conversions were performed:

'_exptl_crystal_density_meas' value 'not measured' was changed to '?'
- the value is perceived as not measured.

Automatic conversion script
Id: cif_fix_values 3008 2015-01-20 13:52:24Z robertas 

The following automatic conversions were performed:

'_refine_ls_weighting_scheme' value 'calc
w=1/[\s^2^(Fo^2^)+(0.0636P)^2^+0.5468P] where P=(Fo^2^+2Fc^2^)/3' was
changed to 'calc'. New tag '_refine_ls_weighting_details' was
created. The value of the new tag was set to
'w=1/[\s^2^(Fo^2^)+(0.0636P)^2^+0.5468P] where P=(Fo^2^+2Fc^2^)/3'.

Automatic conversion script
Id: cif_fix_values 3143 2015-03-26 13:38:13Z robertas 
;
_cod_original_sg_symbol_H-M P-1
_cod_database_code 4077766

loop_
_symmetry_equiv_pos_as_xyz
'x, y, z'
'-x, -y, -z'

loop_
_atom_site_aniso_label
_atom_site_aniso_U_11
_atom_site_aniso_U_22
_atom_site_aniso_U_33
_atom_site_aniso_U_23
_atom_site_aniso_U_13
_atom_site_aniso_U_12
Ir1 0.0527(2) 0.0512(2) 0.0506(2) 0.0140(2) 0.00097(15) 0.0250(2)
Ir2 0.0623(2) 0.0488(2) 0.0465(2) 0.0180(2) 0.0026(2) 0.0200(2)
B1 0.086(9) 0.073(8) 0.068(7) 0.015(6) 0.011(6) 0.024(7)
B2 0.065(9) 0.132(14) 0.106(11) 0.005(11) -0.004(8) 0.044(9)
C1 0.060(6) 0.062(5) 0.040(4) 0.007(4) -0.006(4) 0.022(4)
C2 0.059(6) 0.050(5) 0.058(5) 0.013(4) -0.010(4) 0.011(4)
C3 0.106(9) 0.055(6) 0.066(6) 0.009(5) -0.004(6) 0.042(6)
C4 0.051(6) 0.077(7) 0.105(9) -0.020(6) 0.003(6) 0.035(5)
C5 0.059(6) 0.066(6) 0.052(5) 0.000(4) 0.008(4) 0.017(5)
C6 0.075(7) 0.102(8) 0.057(6) 0.015(5) -0.016(5) 0.035(6)
C7 0.083(8) 0.082(8) 0.085(8) 0.022(6) -0.001(6) -0.010(6)
C8 0.187(15) 0.081(8) 0.109(10) 0.032(7) -0.029(10) 0.073(10)
C9 0.071(8) 0.133(12) 0.183(15) -0.041(11) -0.012(9) 0.062(9)
C10 0.133(12) 0.128(11) 0.069(7) 0.034(7) 0.051(8) 0.038(9)
C11 0.079(7) 0.056(5) 0.067(6) 0.029(5) 0.021(5) 0.018(5)
C12 0.051(5) 0.048(5) 0.073(6) 0.024(4) 0.008(4) 0.016(4)
C13 0.049(5) 0.067(5) 0.052(5) 0.013(4) 0.003(4) 0.020(4)
C14 0.053(5) 0.061(6) 0.076(7) -0.004(5) -0.007(5) 0.027(5)
C15 0.099(8) 0.049(5) 0.071(7) 0.026(5) -0.017(6) 0.017(5)
C16 0.140(13) 0.152(13) 0.098(10) 0.062(9) 0.064(9) 0.024(11)
C17 0.062(7) 0.105(9) 0.119(10) 0.039(8) 0.011(6) 0.046(6)
C18 0.099(9) 0.107(9) 0.054(6) 0.026(6) 0.008(6) 0.015(7)
C19 0.089(9) 0.105(10) 0.136(12) -0.036(8) -0.009(8) 0.057(8)
C20 0.203(17) 0.065(7) 0.137(13) 0.041(8) -0.076(12) 0.026(9)

loop_
_atom_site_label
_atom_site_type_symbol
_atom_site_fract_x
_atom_site_fract_y
_atom_site_fract_z
_atom_site_U_iso_or_equiv
_atom_site_thermal_displace_type
_atom_site_occupancy
_atom_site_calc_flag
_atom_site_refinement_flags
Ir1 Ir -0.08764(4) -0.39351(4) -0.17549(2) 0.05120(13) Uani 1 d D
H6 H -0.2881(47) -0.5148(71) -0.2317(20) 0.077 Uiso 1 d D
H7 H -0.2068(100) -0.5455(61) -0.1537(63) 0.077 Uiso 1 d D
Ir2 Ir -0.30279(4) -0.57182(3) -0.35322(2) 0.05301(13) Uani 1 d D
H8 H -0.3685(112) -0.4324(71) -0.3352(64) 0.080 Uiso 1 d D
B1 B -0.0333(18) -0.4235(15) -0.3194(9) 0.081(3) Uani 1 d D
H1 H 0.0225(147) -0.3251(83) -0.3425(80) 0.121 Uiso 1 d D
H5 H -0.1301(54) -0.5120(103) -0.4071(24) 0.121 Uiso 1 d D
B2 B 0.0852(20) -0.4888(21) -0.2504(13) 0.109(6) Uani 1 d D
H2 H 0.0401(190) -0.6106(48) -0.2690(112) 0.163 Uiso 1 d D
H3 H 0.2308(195) -0.4140(155) -0.2268(99) 0.163 Uiso 1 d .
H4 H 0.0706(150) -0.4996(140) -0.3471(35) 0.163 Uiso 1 d D
C1 C 0.0676(12) -0.2255(10) -0.0429(6) 0.058(2) Uani 1 d .
C2 C 0.0892(12) -0.1575(9) -0.1134(6) 0.061(2) Uani 1 d .
C3 C -0.0692(16) -0.1584(11) -0.1444(7) 0.076(3) Uani 1 d .
C4 C -0.1890(13) -0.2300(12) -0.0924(9) 0.087(4) Uani 1 d .
C5 C -0.1039(13) -0.2684(11) -0.0293(7) 0.066(3) Uani 1 d .
C6 C 0.2158(14) -0.2336(13) 0.0145(7) 0.082(3) Uani 1 d .
H6A H 0.1708(14) -0.3072(13) 0.0446(7) 0.123 Uiso 1 calc R
H6B H 0.2797(14) -0.1390(13) 0.0625(7) 0.123 Uiso 1 calc R
H6C H 0.2893(14) -0.2598(13) -0.0276(7) 0.123 Uiso 1 calc R
C7 C 0.2578(15) -0.0855(12) -0.1438(8) 0.099(4) Uani 1 d .
H7A H 0.3215(15) -0.1461(12) -0.1485(8) 0.148 Uiso 1 calc R
H7B H 0.3221(15) 0.0106(12) -0.0974(8) 0.148 Uiso 1 calc R
H7C H 0.2364(15) -0.0755(12) -0.2048(8) 0.148 Uiso 1 calc R
C8 C -0.1090(22) -0.0928(13) -0.2153(9) 0.121(6) Uani 1 d .
H8A H -0.0876(22) 0.0093(13) -0.1833(9) 0.182 Uiso 1 calc R
H8B H -0.2269(22) -0.1463(13) -0.2449(9) 0.182 Uiso 1 calc R
H8C H -0.0380(22) -0.0992(13) -0.2632(9) 0.182 Uiso 1 calc R
C9 C -0.3721(16) -0.2497(16) -0.1011(12) 0.146(7) Uani 1 d .
H9A H -0.4113(16) -0.2542(16) -0.1639(12) 0.219 Uiso 1 calc R
H9B H -0.3822(16) -0.1675(16) -0.0544(12) 0.219 Uiso 1 calc R
H9C H -0.4401(16) -0.3400(16) -0.0907(12) 0.219 Uiso 1 calc R
C10 C -0.1686(19) -0.3382(15) 0.0462(8) 0.113(5) Uani 1 d .
H10A H -0.0789(19) -0.3542(15) 0.0762(8) 0.169 Uiso 1 calc R
H10B H -0.2641(19) -0.4313(15) 0.0166(8) 0.169 Uiso 1 calc R
H10C H -0.2036(19) -0.2731(15) 0.0933(8) 0.169 Uiso 1 calc R
C11 C -0.5270(13) -0.7615(10) -0.3484(7) 0.068(3) Uani 1 d .
C12 C -0.5601(11) -0.7319(9) -0.4334(7) 0.058(2) Uani 1 d .
C13 C -0.4302(11) -0.7458(10) -0.4867(6) 0.059(2) Uani 1 d .
C14 C -0.3303(12) -0.7986(10) -0.4411(7) 0.069(3) Uani 1 d .
C15 C -0.3875(16) -0.8084(10) -0.3544(8) 0.077(3) Uani 1 d .
C16 C -0.6334(19) -0.7618(17) -0.2699(10) 0.134(6) Uani 1 d .
H16A H -0.5689(19) -0.7565(17) -0.2135(10) 0.201 Uiso 1 calc R
H16B H -0.7355(19) -0.8513(17) -0.2902(10) 0.201 Uiso 1 calc R
H16C H -0.6635(19) -0.6778(17) -0.2562(10) 0.201 Uiso 1 calc R
C17 C -0.7064(13) -0.6973(13) -0.4618(9) 0.091(3) Uani 1 d .
H17A H -0.7440(13) -0.6525(13) -0.4057(9) 0.137 Uiso 1 calc R
H17B H -0.7988(13) -0.7871(13) -0.5010(9) 0.137 Uiso 1 calc R
H17C H -0.6702(13) -0.6300(13) -0.4971(9) 0.137 Uiso 1 calc R
C18 C -0.4259(16) -0.7347(14) -0.5879(7) 0.095(4) Uani 1 d .
H18A H -0.4562(16) -0.6548(14) -0.5905(7) 0.143 Uiso 1 calc R
H18B H -0.5059(16) -0.8259(14) -0.6335(7) 0.143 Uiso 1 calc R
H18C H -0.3130(16) -0.7163(14) -0.6023(7) 0.143 Uiso 1 calc R
C19 C -0.1903(17) -0.8421(14) -0.4800(10) 0.123(6) Uani 1 d .
H19A H -0.2240(17) -0.9468(14) -0.4943(10) 0.185 Uiso 1 calc R
H19B H -0.0875(17) -0.7895(14) -0.4333(10) 0.185 Uiso 1 calc R
H19C H -0.1702(17) -0.8177(14) -0.5371(10) 0.185 Uiso 1 calc R
C20 C -0.3184(23) -0.8563(13) -0.2834(11) 0.145(7) Uani 1 d .
H20A H -0.3911(23) -0.9569(13) -0.2912(11) 0.218 Uiso 1 calc R
H20B H -0.3133(23) -0.7934(13) -0.2203(11) 0.218 Uiso 1 calc R
H20C H -0.2056(23) -0.8498(13) -0.2926(11) 0.218 Uiso 1 calc R

loop_
_atom_type_symbol
_atom_type_description
_atom_type_scat_dispersion_real
_atom_type_scat_dispersion_imag
_atom_type_scat_source
C C 0.0033 0.0016 'International Tables Vol C Tables 4.2.6.8 and 6.1.1.4'
H H 0.0000 0.0000 'International Tables Vol C Tables 4.2.6.8 and 6.1.1.4'
B B 0.0013 0.0007 'International Tables Vol C Tables 4.2.6.8 and 6.1.1.4'
Ir Ir -1.4442 7.9887 'International Tables Vol C Tables 4.2.6.8 and 6.1.1.4'

loop_
_geom_angle_atom_site_label_1
_geom_angle_atom_site_label_2
_geom_angle_atom_site_label_3
_geom_angle
B1 Ir1 C1 128.5(4)
B1 Ir1 C2 96.4(4)
C1 Ir1 C2 37.4(3)
B1 Ir1 C5 156.3(5)
C1 Ir1 C5 37.5(3)
C2 Ir1 C5 62.1(4)
B1 Ir1 B2 49.2(6)
C1 Ir1 B2 105.9(5)
C2 Ir1 B2 100.3(5)
C5 Ir1 B2 139.3(5)
B1 Ir1 C4 126.3(6)
C1 Ir1 C4 61.5(4)
C2 Ir1 C4 61.5(4)
C5 Ir1 C4 36.3(4)
B2 Ir1 C4 161.7(6)
B1 Ir1 C3 95.7(5)
C1 Ir1 C3 61.6(3)
C2 Ir1 C3 36.5(4)
C5 Ir1 C3 61.3(4)
B2 Ir1 C3 126.6(6)
C4 Ir1 C3 36.8(4)
B1 Ir1 Ir2 49.6(4)
C1 Ir1 Ir2 170.0(2)
C2 Ir1 Ir2 134.4(2)
C5 Ir1 Ir2 139.3(3)
B2 Ir1 Ir2 80.1(4)
C4 Ir1 Ir2 110.6(3)
C3 Ir1 Ir2 108.4(3)
B1 Ir1 H6 83.9(11)
C1 Ir1 H6 145.4(14)
C2 Ir1 H6 145.8(28)
C5 Ir1 H6 108.0(14)
B2 Ir1 H6 105.3(21)
C4 Ir1 H6 90.8(23)
C3 Ir1 H6 109.3(28)
Ir2 Ir1 H6 34.3(11)
B1 Ir1 H7 116.3(31)
C1 Ir1 H7 109.3(31)
C2 Ir1 H7 146.2(31)
C5 Ir1 H7 86.7(31)
B2 Ir1 H7 95.2(31)
C4 Ir1 H7 101.5(31)
C3 Ir1 H7 138.1(31)
Ir2 Ir1 H7 77.6(31)
H6 Ir1 H7 53.0(35)
C13 Ir2 B1 125.6(4)
C13 Ir2 C11 63.2(3)
B1 Ir2 C11 154.8(5)
C13 Ir2 C12 37.9(3)
B1 Ir2 C12 162.1(4)
C11 Ir2 C12 37.7(3)
C13 Ir2 C14 37.5(3)
B1 Ir2 C14 108.9(4)
C11 Ir2 C14 62.2(4)
C12 Ir2 C14 62.4(3)
C13 Ir2 C15 62.7(4)
B1 Ir2 C15 120.9(5)
C11 Ir2 C15 37.6(4)
C12 Ir2 C15 62.6(4)
C14 Ir2 C15 36.7(4)
C13 Ir2 Ir1 164.2(2)
B1 Ir2 Ir1 49.4(3)
C11 Ir2 Ir1 114.8(3)
C12 Ir2 Ir1 148.5(2)
C14 Ir2 Ir1 126.8(3)
C15 Ir2 Ir1 105.6(2)
C13 Ir2 H6 146.5(16)
B1 Ir2 H6 83.3(11)
C11 Ir2 H6 83.5(14)
C12 Ir2 H6 114.6(11)
C14 Ir2 H6 123.5(26)
C15 Ir2 H6 88.9(24)
Ir1 Ir2 H6 33.9(11)
C13 Ir2 H8 111.9(31)
B1 Ir2 H8 93.4(31)
C11 Ir2 H8 104.9(31)
C12 Ir2 H8 90.0(31)
C14 Ir2 H8 149.1(31)
C15 Ir2 H8 142.1(31)
Ir1 Ir2 H8 83.9(31)
H6 Ir2 H8 79.1(41)
C13 Ir2 H5 87.9(14)
B1 Ir2 H5 38.8(10)
C11 Ir2 H5 146.6(29)
C12 Ir2 H5 123.3(11)
C14 Ir2 H5 84.7(32)
C15 Ir2 H5 115.4(39)
Ir1 Ir2 H5 88.2(11)
H6 Ir2 H5 122.1(15)
H8 Ir2 H5 101.3(50)
B2 B1 Ir1 67.1(7)
B2 B1 Ir2 109.6(9)
Ir1 B1 Ir2 81.0(5)
B2 B1 H1 125.9(66)
Ir1 B1 H1 119.5(62)
Ir2 B1 H1 124.5(65)
B2 B1 H5 121.7(52)
Ir1 B1 H5 132.7(16)
Ir2 B1 H5 51.8(13)
H1 B1 H5 93.3(68)
B2 B1 H4 49.5(14)
Ir1 B1 H4 116.3(18)
Ir2 B1 H4 111.9(60)
H1 B1 H4 103.4(79)
H5 B1 H4 83.9(55)
B1 B2 Ir1 63.7(6)
B1 B2 H2 116.3(82)
Ir1 B2 H2 114.5(84)
B1 B2 H3 114.6(74)
Ir1 B2 H3 115.4(73)
H2 B2 H3 119.9(100)
B1 B2 H4 48.7(14)
Ir1 B2 H4 112.1(17)
H2 B2 H4 92.0(92)
H3 B2 H4 98.5(91)
C2 C1 C5 108.5(8)
C2 C1 C6 123.5(9)
C5 C1 C6 127.7(9)
C2 C1 Ir1 72.9(5)
C5 C1 Ir1 73.1(5)
C6 C1 Ir1 124.8(7)
C3 C2 C1 108.0(9)
C3 C2 C7 126.7(10)
C1 C2 C7 125.2(9)
C3 C2 Ir1 74.0(5)
C1 C2 Ir1 69.7(5)
C7 C2 Ir1 125.5(7)
C2 C3 C4 107.2(9)
C2 C3 C8 127.9(12)
C4 C3 C8 124.9(12)
C2 C3 Ir1 69.4(5)
C4 C3 Ir1 70.8(6)
C8 C3 Ir1 126.7(7)
C5 C4 C3 108.6(9)
C5 C4 C9 126.6(14)
C3 C4 C9 124.7(14)
C5 C4 Ir1 70.6(5)
C3 C4 Ir1 72.4(5)
C9 C4 Ir1 126.1(8)
C4 C5 C1 107.7(9)
C4 C5 C10 130.1(11)
C1 C5 C10 122.2(10)
C4 C5 Ir1 73.1(6)
C1 C5 Ir1 69.4(5)
C10 C5 Ir1 124.5(8)
C1 C6 H6A 109.5(6)
C1 C6 H6B 109.5(5)
H6A C6 H6B 109.5
C1 C6 H6C 109.5(5)
H6A C6 H6C 109.5
H6B C6 H6C 109.5
C2 C7 H7A 109.5(6)
C2 C7 H7B 109.5(6)
H7A C7 H7B 109.5
C2 C7 H7C 109.5(6)
H7A C7 H7C 109.5
H7B C7 H7C 109.5
C3 C8 H8A 109.5(6)
C3 C8 H8B 109.5(8)
H8A C8 H8B 109.5
C3 C8 H8C 109.5(8)
H8A C8 H8C 109.5
H8B C8 H8C 109.5
C4 C9 H9A 109.5(9)
C4 C9 H9B 109.5(6)
H9A C9 H9B 109.5
C4 C9 H9C 109.5(9)
H9A C9 H9C 109.5
H9B C9 H9C 109.5
C5 C10 H10A 109.5(7)
C5 C10 H10B 109.5(6)
H10A C10 H10B 109.5
C5 C10 H10C 109.5(7)
H10A C10 H10C 109.5
H10B C10 H10C 109.5
C12 C11 C15 108.9(8)
C12 C11 C16 125.8(11)
C15 C11 C16 124.9(11)
C12 C11 Ir2 71.9(5)
C15 C11 Ir2 73.8(6)
C16 C11 Ir2 125.9(8)
C13 C12 C11 106.5(8)
C13 C12 C17 126.9(9)
C11 C12 C17 126.6(9)
C13 C12 Ir2 68.4(5)
C11 C12 Ir2 70.4(5)
C17 C12 Ir2 127.2(7)
C14 C13 C12 109.1(8)
C14 C13 C18 126.3(9)
C12 C13 C18 123.6(9)
C14 C13 Ir2 74.6(5)
C12 C13 Ir2 73.7(5)
C18 C13 Ir2 127.5(7)
C13 C14 C15 108.6(9)
C13 C14 C19 125.5(11)
C15 C14 C19 125.8(11)
C13 C14 Ir2 67.9(5)
C15 C14 Ir2 72.9(5)
C19 C14 Ir2 126.6(7)
C14 C15 C11 106.5(8)
C14 C15 C20 127.1(13)
C11 C15 C20 126.3(13)
C14 C15 Ir2 70.4(5)
C11 C15 Ir2 68.6(5)
C20 C15 Ir2 125.6(8)
C11 C16 H16A 109.5(8)
C11 C16 H16B 109.5(7)
H16A C16 H16B 109.5
C11 C16 H16C 109.5(8)
H16A C16 H16C 109.5
H16B C16 H16C 109.5
C12 C17 H17A 109.5(6)
C12 C17 H17B 109.5(6)
H17A C17 H17B 109.5
C12 C17 H17C 109.5(6)
H17A C17 H17C 109.5
H17B C17 H17C 109.5
C13 C18 H18A 109.5(6)
C13 C18 H18B 109.5(6)
H18A C18 H18B 109.5
C13 C18 H18C 109.5(6)
H18A C18 H18C 109.5
H18B C18 H18C 109.5
C14 C19 H19A 109.5(7)
C14 C19 H19B 109.5(6)
H19A C19 H19B 109.5
C14 C19 H19C 109.5(8)
H19A C19 H19C 109.5
H19B C19 H19C 109.5
C15 C20 H20A 109.5(7)
C15 C20 H20B 109.5(8)
H20A C20 H20B 109.5
C15 C20 H20C 109.5(10)
H20A C20 H20C 109.5
H20B C20 H20C 109.5

loop_
_geom_bond_atom_site_label_1
_geom_bond_atom_site_label_2
_geom_bond_distance
Ir1 B1 2.169(13)
Ir1 C1 2.170(8)
Ir1 C2 2.212(8)
Ir1 C5 2.219(9)
Ir1 B2 2.23(2)
Ir1 C4 2.251(9)
Ir1 C3 2.272(9)
Ir1 Ir2 2.8227(8)
Ir1 H6 1.70(3)
Ir1 H7 1.66(3)
Ir2 C13 2.149(8)
Ir2 B1 2.178(14)
Ir2 C11 2.197(9)
Ir2 C12 2.217(8)
Ir2 C14 2.235(9)
Ir2 C15 2.267(9)
Ir2 H8 1.68(3)
Ir2 H5 1.71(3)
B1 B2 1.83(2)
B1 H1 1.11(3)
B1 H5 1.37(3)
B1 H4 1.39(3)
B2 H2 1.11(3)
B2 H3 1.17(15)
B2 H4 1.41(3)
C1 C2 1.407(12)
C1 C5 1.410(13)
C1 C6 1.538(12)
C2 C3 1.407(14)
C2 C7 1.516(15)
C3 C4 1.43(2)
C3 C8 1.499(14)
C4 C5 1.39(2)
C4 C9 1.50(2)
C5 C10 1.524(15)
C6 H6A 0.96
C6 H6B 0.96
C6 H6C 0.96
C7 H7A 0.96
C7 H7B 0.96
C7 H7C 0.96
C8 H8A 0.96
C8 H8B 0.96
C8 H8C 0.96
C9 H9A 0.96
C9 H9B 0.96
C9 H9C 0.96
C10 H10A 0.96
C10 H10B 0.96
C10 H10C 0.96
C11 C12 1.425(13)
C11 C15 1.44(2)
C11 C16 1.51(2)
C12 C13 1.419(13)
C12 C17 1.498(13)
C13 C14 1.412(13)
C13 C18 1.544(13)
C14 C15 1.42(2)
C14 C19 1.508(15)
C15 C20 1.475(14)
C16 H16A 0.96
C16 H16B 0.96
C16 H16C 0.96
C17 H17A 0.96
C17 H17B 0.96
C17 H17C 0.96
C18 H18A 0.96
C18 H18B 0.96
C18 H18C 0.96
C19 H19A 0.96
C19 H19B 0.96
C19 H19C 0.96
C20 H20A 0.96
C20 H20B 0.96
C20 H20C 0.96
